data_7013934
loop_
_publ_author_name
'Jain, Sneh L.'
'Bhattacharyya, Pravat'
'Milton, Heather L.'
'Slawin, Alexandra M. Z.'
'Crayston, Joe A.'
'Woollins, J. Derek'

_publ_section_title
;
 New pyridine carboxamide ligands and their complexation to copper(II).
 X-Ray crystal structures of mono-, di, tri- and tetranuclear copper
 complexes.
;
_journal_issue 6
_journal_name_full 'Dalton transactions (Cambridge, England : 2003)'
_journal_page_first 862
_journal_page_last 871
_journal_paper_doi 10.1039/b316519a
_journal_year 2004
_chemical_formula_moiety 'C19 H17 N5 O2'
_chemical_formula_sum 'C19 H17 N5 O2'
_chemical_formula_weight 347.38
_chemical_name_systematic
;
?
;
_space_group_IT_number 15
_symmetry_cell_setting monoclinic
_symmetry_space_group_name_Hall '-I 2ya'
_symmetry_space_group_name_H-M 'I 1 2/a 1'
_atom_sites_solution_hydrogens geom
_atom_sites_solution_primary direct
_atom_sites_solution_secondary difmap
_audit_creation_method SHELXL-97
_cell_angle_alpha 90.00
_cell_angle_beta 91.2660(10)
_cell_angle_gamma 90.00
_cell_formula_units_Z 8
_cell_length_a 16.3620(10)
_cell_length_b 14.3991(9)
_cell_length_c 14.4267(9)
_cell_measurement_reflns_used 54
_cell_measurement_temperature 293(2)
_cell_measurement_theta_max 28
_cell_measurement_theta_min 12
_cell_volume 3398.1(4)
_computing_cell_refinement 'Bruker SMART'
_computing_data_collection 'Bruker SMART'
_computing_data_reduction 'Bruker SHELXTL'
_computing_molecular_graphics 'Bruker SHELXTL'
_computing_publication_material 'Bruker SHELXTL'
_computing_structure_refinement 'SHELXL-97 (Sheldrick, 1997)'
_computing_structure_solution 'SHELXS-97 (Sheldrick, 1990)'
_diffrn_ambient_temperature 293(2)
_diffrn_detector_area_resol_mean 0.9
_diffrn_measured_fraction_theta_full 0.989
_diffrn_measured_fraction_theta_max 0.989
_diffrn_measurement_device_type 'CCD area detector'
_diffrn_measurement_method 'phi and omega scans'
_diffrn_radiation_monochromator graphite
_diffrn_radiation_source 'fine-focus sealed tube'
_diffrn_radiation_type MoK\a
_diffrn_radiation_wavelength 0.71073
_diffrn_reflns_av_R_equivalents 0.0139
_diffrn_reflns_av_sigmaI/netI 0.0169
_diffrn_reflns_limit_h_max 18
_diffrn_reflns_limit_h_min -16
_diffrn_reflns_limit_k_max 15
_diffrn_reflns_limit_k_min -13
_diffrn_reflns_limit_l_max 11
_diffrn_reflns_limit_l_min -16
_diffrn_reflns_number 7218
_diffrn_reflns_theta_full 23.30
_diffrn_reflns_theta_max 23.30
_diffrn_reflns_theta_min 1.88
_exptl_absorpt_coefficient_mu 0.092
_exptl_absorpt_correction_T_max 1.00000
_exptl_absorpt_correction_T_min 0.799522
_exptl_absorpt_correction_type multi-scan
_exptl_crystal_colour colourless
_exptl_crystal_density_diffrn 1.358
_exptl_crystal_density_method 'not measured'
_exptl_crystal_description prism
_exptl_crystal_F_000 1456
_exptl_crystal_size_max .3
_exptl_crystal_size_mid .1
_exptl_crystal_size_min .1
_refine_diff_density_max 0.109
_refine_diff_density_min -0.101
_refine_diff_density_rms 0.025
_refine_ls_extinction_coef 0.0114(7)
_refine_ls_extinction_expression Fc^*^=kFc[1+0.001xFc^2^\l^3^/sin(2\q)]^-1/4^
_refine_ls_extinction_method SHELXL
_refine_ls_goodness_of_fit_ref 1.016
_refine_ls_hydrogen_treatment mixed
_refine_ls_matrix_type full
_refine_ls_number_parameters 244
_refine_ls_number_reflns 2432
_refine_ls_number_restraints 2
_refine_ls_restrained_S_all 1.016
_refine_ls_R_factor_all 0.0401
_refine_ls_R_factor_gt 0.0318
_refine_ls_shift/su_max 0.001
_refine_ls_shift/su_mean 0.000
_refine_ls_structure_factor_coef Fsqd
_refine_ls_weighting_details 'calc w=1/[\s^2^(Fo^2^)+(0.0530P)^2^+0.7197P] where P=(Fo^2^+2Fc^2^)/3'
_refine_ls_weighting_scheme calc
_refine_ls_wR_factor_gt 0.0840
_refine_ls_wR_factor_ref 0.0889
_reflns_number_gt 2006
_reflns_number_total 2432
_reflns_threshold_expression >2sigma(I)
_cod_data_source_file b316519a.txt
_cod_data_source_block H2L9
_cod_depositor_comments
;
The following automatic conversions were performed:
'_symmetry_cell_setting' value 'Monoclinic' changed to 'monoclinic'
according to '/home/saulius/struct/CIF-dictionaries/cif_core.dic'
dictionary named 'cif_core.dic' version 2.4.1 from
2010-06-29.

'_exptl_absorpt_correction_type' value 'MULTISCAN' changed to
'multi-scan' according to
'/home/saulius/struct/CIF-dictionaries/cif_core.dic' dictionary named
'cif_core.dic' version 2.4.1 from 2010-06-29.

Automatic conversion script
Id: cif_fix_enum 1527 2010-12-29 10:47:43Z saulius 
;
_cod_original_sg_symbol_H-M I2/a
_cod_database_code 7013934

loop_
_symmetry_equiv_pos_as_xyz
'x, y, z'
'-x+1/2, y, -z'
'x+1/2, y+1/2, z+1/2'
'-x+1, y+1/2, -z+1/2'
'-x, -y, -z'
'x-1/2, -y, z'
'-x+1/2, -y+1/2, -z+1/2'
'x, -y+1/2, z+1/2'

loop_
_atom_site_label
_atom_site_type_symbol
_atom_site_fract_x
_atom_site_fract_y
_atom_site_fract_z
_atom_site_U_iso_or_equiv
_atom_site_adp_type
_atom_site_occupancy
_atom_site_symmetry_multiplicity
_atom_site_calc_flag
_atom_site_refinement_flags
_atom_site_disorder_assembly
_atom_site_disorder_group
N1 N 0.65247(7) 0.26350(9) 0.06177(9) 0.0592(4) Uani 1 1 d . . .
C2 C 0.57876(8) 0.27705(10) 0.09776(10) 0.0502(4) Uani 1 1 d . . .
C3 C 0.55967(10) 0.24588(12) 0.18495(12) 0.0658(5) Uani 1 1 d . . .
H3A H 0.5091 0.2593 0.2098 0.079 Uiso 1 1 calc R . .
C4 C 0.61655(12) 0.19457(14) 0.23479(13) 0.0825(5) Uani 1 1 d . . .
H4A H 0.6043 0.1712 0.2929 0.099 Uiso 1 1 calc R . .
C5 C 0.69134(11) 0.17847(14) 0.19744(14) 0.0784(5) Uani 1 1 d . . .
H5A H 0.7304 0.1428 0.2289 0.094 Uiso 1 1 calc R . .
C6 C 0.70721(10) 0.21583(13) 0.11320(13) 0.0688(5) Uani 1 1 d . . .
H6A H 0.7593 0.2078 0.0898 0.083 Uiso 1 1 calc R . .
C7 C 0.51959(9) 0.32702(11) 0.03425(11) 0.0592(4) Uani 1 1 d . . .
H7A H 0.5402 0.3892 0.0236 0.071 Uiso 1 1 calc R . .
H7B H 0.5178 0.2951 -0.0250 0.071 Uiso 1 1 calc R . .
N8 N 0.43682(7) 0.33422(8) 0.06778(9) 0.0533(3) Uani 1 1 d D . .
H8N H 0.3987(7) 0.2823(7) 0.0594(11) 0.066(4) Uiso 1 1 d D . .
C9 C 0.40758(9) 0.41361(10) 0.10159(10) 0.0541(4) Uani 1 1 d . . .
O9 O 0.44936(7) 0.48310(8) 0.11703(9) 0.0800(4) Uani 1 1 d . . .
C10 C 0.31692(8) 0.41491(9) 0.11642(10) 0.0493(4) Uani 1 1 d . . .
N11 N 0.27803(6) 0.33339(8) 0.11934(7) 0.0463(3) Uani 1 1 d . . .
C12 C 0.19683(8) 0.33468(10) 0.12997(9) 0.0480(4) Uani 1 1 d . . .
C13 C 0.15230(10) 0.41605(12) 0.13527(11) 0.0601(4) Uani 1 1 d . . .
H13A H 0.0959 0.4145 0.1416 0.072 Uiso 1 1 calc R . .
C14 C 0.19299(11) 0.49906(12) 0.13104(13) 0.0710(5) Uani 1 1 d . . .
H14A H 0.1645 0.5548 0.1342 0.085 Uiso 1 1 calc R . .
C15 C 0.27634(11) 0.49911(11) 0.12202(12) 0.0661(5) Uani 1 1 d . . .
H15A H 0.3051 0.5547 0.1197 0.079 Uiso 1 1 calc R . .
C16 C 0.15400(8) 0.24266(10) 0.13360(10) 0.0520(4) Uani 1 1 d . . .
O16 O 0.08137(6) 0.23776(8) 0.15373(9) 0.0736(4) Uani 1 1 d . . .
N17 N 0.19950(7) 0.16934(8) 0.11309(9) 0.0567(3) Uani 1 1 d D . .
H17N H 0.2561(4) 0.1795(11) 0.0948(12) 0.077(5) Uiso 1 1 d D . .
C18 C 0.16595(10) 0.07655(11) 0.10709(11) 0.0631(4) Uani 1 1 d . . .
H18A H 0.1232 0.0707 0.1523 0.076 Uiso 1 1 calc R . .
H18B H 0.2086 0.0325 0.1238 0.076 Uiso 1 1 calc R . .
C19 C 0.13091(8) 0.05051(10) 0.01269(10) 0.0512(4) Uani 1 1 d . . .
N20 N 0.12770(8) 0.11493(8) -0.05365(9) 0.0604(4) Uani 1 1 d . . .
C21 C 0.09635(10) 0.08906(12) -0.13643(12) 0.0674(5) Uani 1 1 d . . .
H21A H 0.0942 0.1333 -0.1834 0.081 Uiso 1 1 calc R . .
C22 C 0.06739(10) 0.00219(12) -0.15630(12) 0.0689(5) Uani 1 1 d . . .
H22A H 0.0463 -0.0122 -0.2150 0.083 Uiso 1 1 calc R . .
C23 C 0.07033(11) -0.06310(12) -0.08737(13) 0.0721(5) Uani 1 1 d . . .
H23A H 0.0511 -0.1230 -0.0982 0.087 Uiso 1 1 calc R . .
C24 C 0.10220(10) -0.03860(10) -0.00199(12) 0.0642(4) Uani 1 1 d . . .
H24A H 0.1045 -0.0819 0.0458 0.077 Uiso 1 1 calc R . .

loop_
_atom_site_aniso_label
_atom_site_aniso_U_11
_atom_site_aniso_U_22
_atom_site_aniso_U_33
_atom_site_aniso_U_23
_atom_site_aniso_U_13
_atom_site_aniso_U_12
N1 0.0478(7) 0.0628(8) 0.0671(9) -0.0064(6) 0.0043(6) -0.0033(6)
C2 0.0443(8) 0.0483(8) 0.0582(9) -0.0074(7) 0.0033(7) -0.0079(6)
C3 0.0541(9) 0.0821(12) 0.0614(10) 0.0007(8) 0.0046(8) -0.0041(8)
C4 0.0769(12) 0.1081(15) 0.0623(11) 0.0121(10) -0.0080(9) -0.0027(11)
C5 0.0670(11) 0.0889(13) 0.0785(13) 0.0007(10) -0.0178(9) 0.0048(9)
C6 0.0477(9) 0.0778(12) 0.0806(13) -0.0113(10) -0.0040(8) 0.0036(8)
C7 0.0487(8) 0.0650(10) 0.0641(10) 0.0058(8) 0.0073(7) -0.0020(7)
N8 0.0436(7) 0.0487(7) 0.0676(8) -0.0018(6) 0.0028(6) -0.0016(5)
C9 0.0575(9) 0.0491(9) 0.0556(9) -0.0009(7) -0.0006(7) -0.0085(7)
O9 0.0741(8) 0.0610(7) 0.1051(10) -0.0151(6) 0.0077(7) -0.0221(6)
C10 0.0561(9) 0.0435(8) 0.0482(8) -0.0070(6) -0.0014(6) -0.0003(7)
N11 0.0463(7) 0.0474(7) 0.0452(7) -0.0057(5) 0.0007(5) 0.0006(5)
C12 0.0465(8) 0.0566(9) 0.0407(7) -0.0075(6) 0.0011(6) 0.0055(6)
C13 0.0534(9) 0.0697(11) 0.0569(9) -0.0117(8) -0.0015(7) 0.0153(8)
C14 0.0741(12) 0.0547(10) 0.0838(12) -0.0121(9) -0.0037(9) 0.0203(9)
C15 0.0743(12) 0.0453(9) 0.0787(11) -0.0097(8) -0.0012(9) 0.0031(8)
C16 0.0447(8) 0.0652(10) 0.0462(8) -0.0019(7) 0.0029(6) -0.0019(7)
O16 0.0474(7) 0.0899(9) 0.0840(8) 0.0000(6) 0.0162(6) -0.0042(5)
N17 0.0497(7) 0.0513(8) 0.0695(8) -0.0060(6) 0.0077(6) -0.0073(6)
C18 0.0649(10) 0.0539(9) 0.0705(11) 0.0067(8) 0.0005(8) -0.0138(7)
C19 0.0443(8) 0.0436(8) 0.0658(10) 0.0037(7) 0.0058(7) -0.0043(6)
N20 0.0699(9) 0.0493(7) 0.0621(9) 0.0047(7) 0.0067(6) -0.0104(6)
C21 0.0749(11) 0.0636(11) 0.0640(11) 0.0091(8) 0.0063(8) -0.0058(8)
C22 0.0679(11) 0.0724(12) 0.0664(11) -0.0068(9) 0.0020(8) -0.0109(9)
C23 0.0756(11) 0.0536(10) 0.0872(13) -0.0083(9) 0.0009(9) -0.0148(8)
C24 0.0693(10) 0.0446(9) 0.0786(12) 0.0092(8) -0.0013(9) -0.0070(7)

loop_
_atom_type_symbol
_atom_type_description
_atom_type_scat_dispersion_real
_atom_type_scat_dispersion_imag
_atom_type_scat_source
C C 0.0033 0.0016 'International Tables Vol C Tables 4.2.6.8 and 6.1.1.4'
H H 0.0000 0.0000 'International Tables Vol C Tables 4.2.6.8 and 6.1.1.4'
N N 0.0061 0.0033 'International Tables Vol C Tables 4.2.6.8 and 6.1.1.4'
O O 0.0106 0.0060 'International Tables Vol C Tables 4.2.6.8 and 6.1.1.4'

loop_
_geom_angle_atom_site_label_1
_geom_angle_atom_site_label_2
_geom_angle_atom_site_label_3
_geom_angle
_geom_angle_site_symmetry_1
_geom_angle_site_symmetry_3
_geom_angle_publ_flag
C2 N1 C6 117.21(14) . . ?
N1 C2 C3 122.09(15) . . ?
N1 C2 C7 114.05(13) . . ?
C3 C2 C7 123.85(13) . . ?
C2 C3 C4 119.14(16) . . ?
C5 C4 C3 119.02(17) . . ?
C6 C5 C4 118.38(17) . . ?
N1 C6 C5 124.01(16) . . ?
N8 C7 C2 115.11(12) . . ?
C9 N8 C7 121.81(12) . . ?
O9 C9 N8 124.10(14) . . ?
O9 C9 C10 120.69(14) . . ?
N8 C9 C10 115.16(12) . . ?
N11 C10 C15 122.52(14) . . ?
N11 C10 C9 117.74(12) . . ?
C15 C10 C9 119.66(13) . . ?
C10 N11 C12 117.72(11) . . ?
N11 C12 C13 122.86(14) . . ?
N11 C12 C16 117.16(12) . . ?
C13 C12 C16 119.96(13) . . ?
C14 C13 C12 118.66(15) . . ?
C13 C14 C15 119.30(15) . . ?
C14 C15 C10 118.91(15) . . ?
O16 C16 N17 123.72(14) . . ?
O16 C16 C12 120.85(13) . . ?
N17 C16 C12 115.43(12) . . ?
C16 N17 C18 122.24(13) . . ?
N17 C18 C19 114.74(13) . . ?
N20 C19 C24 121.90(15) . . ?
N20 C19 C18 118.81(13) . . ?
C24 C19 C18 119.28(14) . . ?
C19 N20 C21 117.00(13) . . ?
N20 C21 C22 124.40(16) . . ?
C21 C22 C23 118.05(17) . . ?
C22 C23 C24 118.81(16) . . ?
C23 C24 C19 119.83(15) . . ?

loop_
_geom_bond_atom_site_label_1
_geom_bond_atom_site_label_2
_geom_bond_distance
_geom_bond_site_symmetry_2
_geom_bond_publ_flag
N1 C2 1.3379(17) . ?
N1 C6 1.340(2) . ?
C2 C3 1.378(2) . ?
C2 C7 1.502(2) . ?
C3 C4 1.378(2) . ?
C4 C5 1.368(3) . ?
C5 C6 1.359(3) . ?
C7 N8 1.4518(18) . ?
N8 C9 1.3356(19) . ?
C9 O9 1.2294(18) . ?
C9 C10 1.504(2) . ?
C10 N11 1.3362(17) . ?
C10 C15 1.385(2) . ?
N11 C12 1.3410(17) . ?
C12 C13 1.383(2) . ?
C12 C16 1.500(2) . ?
C13 C14 1.370(2) . ?
C14 C15 1.373(2) . ?
C16 O16 1.2316(17) . ?
C16 N17 1.3289(18) . ?
N17 C18 1.4464(19) . ?
C18 C19 1.513(2) . ?
C19 N20 1.3330(19) . ?
C19 C24 1.381(2) . ?
N20 C21 1.342(2) . ?
C21 C22 1.366(2) . ?
C22 C23 1.369(2) . ?
C23 C24 1.373(2) . ?

loop_
_geom_hbond_atom_site_label_D
_geom_hbond_atom_site_label_H
_geom_hbond_atom_site_label_A
_geom_hbond_distance_DH
_geom_hbond_distance_HA
_geom_hbond_distance_DA
_geom_hbond_angle_DHA
_geom_hbond_site_symmetry_A
N8 H8N N11 0.9795(11) 2.294(15) 2.7182(16) 105.1(10) .
N17 H17N N11 0.9796(11) 2.271(16) 2.6897(16) 104.6(11) .
N8 H8N N20 0.9795(11) 2.450(8) 3.3342(17) 150.0(12) 2
N17 H17N N20 0.9796(11) 2.210(9) 3.0742(18) 146.4(13) 2

loop_
_geom_torsion_atom_site_label_1
_geom_torsion_atom_site_label_2
_geom_torsion_atom_site_label_3
_geom_torsion_atom_site_label_4
_geom_torsion
_geom_torsion_site_symmetry_1
_geom_torsion_site_symmetry_2
_geom_torsion_site_symmetry_3
_geom_torsion_site_symmetry_4
_geom_torsion_publ_flag
C6 N1 C2 C3 1.7(2) . . . . ?
C6 N1 C2 C7 -177.24(14) . . . . ?
N1 C2 C3 C4 -3.7(2) . . . . ?
C7 C2 C3 C4 175.07(15) . . . . ?
C2 C3 C4 C5 2.0(3) . . . . ?
C3 C4 C5 C6 1.5(3) . . . . ?
C2 N1 C6 C5 2.2(2) . . . . ?
C4 C5 C6 N1 -3.8(3) . . . . ?
N1 C2 C7 N8 173.98(12) . . . . ?
C3 C2 C7 N8 -4.9(2) . . . . ?
C2 C7 N8 C9 104.66(16) . . . . ?
C7 N8 C9 O9 -8.5(2) . . . . ?
C7 N8 C9 C10 168.88(13) . . . . ?
O9 C9 C10 N11 -164.92(14) . . . . ?
N8 C9 C10 N11 17.61(19) . . . . ?
O9 C9 C10 C15 18.1(2) . . . . ?
N8 C9 C10 C15 -159.32(14) . . . . ?
C15 C10 N11 C12 -1.3(2) . . . . ?
C9 C10 N11 C12 -178.18(12) . . . . ?
C10 N11 C12 C13 1.9(2) . . . . ?
C10 N11 C12 C16 -179.71(12) . . . . ?
N11 C12 C13 C14 -1.1(2) . . . . ?
C16 C12 C13 C14 -179.48(14) . . . . ?
C12 C13 C14 C15 -0.2(2) . . . . ?
C13 C14 C15 C10 0.7(3) . . . . ?
N11 C10 C15 C14 0.1(2) . . . . ?
C9 C10 C15 C14 176.85(15) . . . . ?
N11 C12 C16 O16 171.65(13) . . . . ?
C13 C12 C16 O16 -9.9(2) . . . . ?
N11 C12 C16 N17 -8.90(19) . . . . ?
C13 C12 C16 N17 169.56(13) . . . . ?
O16 C16 N17 C18 3.9(2) . . . . ?
C12 C16 N17 C18 -175.57(13) . . . . ?
C16 N17 C18 C19 87.83(18) . . . . ?
N17 C18 C19 N20 -5.1(2) . . . . ?
N17 C18 C19 C24 175.81(14) . . . . ?
C24 C19 N20 C21 -1.0(2) . . . . ?
C18 C19 N20 C21 179.88(13) . . . . ?
C19 N20 C21 C22 0.5(2) . . . . ?
N20 C21 C22 C23 0.1(3) . . . . ?
C21 C22 C23 C24 -0.1(3) . . . . ?
C22 C23 C24 C19 -0.3(2) . . . . ?
N20 C19 C24 C23 1.0(2) . . . . ?
C18 C19 C24 C23 -179.94(15) . . . . ?

loop_
_cod_related_entry_id
_cod_related_entry_database
_cod_related_entry_code
1 ChemSpider 3334582
